data_7100953
loop_
_publ_author_name
'Xuan Jiang.'
J.C.Bollinger
'Mu-Hyun Baik.'
'Dongwhan Lee.'

_journal_name_full 'Chemical Communications'
_journal_paper_doi 10.1039/b412152j
_journal_year 2005
_chemical_formula_moiety 'C50 H52 Cu2 N6 +, F6 Sb -, C2 H4 Cl2'
_chemical_formula_sum 'C52 H56 Cl2 Cu2 F6 N6 Sb'
_chemical_formula_weight 1198.80
_space_group_IT_number 15
_symmetry_cell_setting monoclinic
_symmetry_space_group_name_Hall '-I 2ya'
_symmetry_space_group_name_H-M 'I 1 2/a 1'
_cell_angle_alpha 90.00
_cell_angle_beta 103.516(4)
_cell_angle_gamma 90.00
_cell_formula_units_Z 4
_cell_length_a 22.385(4)
_cell_length_b 10.4127(18)
_cell_length_c 22.665(4)
_cell_measurement_temperature 115(2)
_cell_volume 5136.6(16)
_diffrn_ambient_temperature 115(2)
_exptl_crystal_density_diffrn 1.550
_cod_depositor_comments
;
The following automatic conversions were performed:
'_symmetry_cell_setting' value 'Monoclinic' changed to 'monoclinic'
according to '/home/saulius/struct/CIF-dictionaries/cif_core.dic'
dictionary named 'cif_core.dic' version 2.4.1 from 2010-06-29.

Automatic conversion script
Id: cif_fix_enum 1527 2010-12-29 10:47:43Z saulius 
;
_cod_original_sg_symbol_H-M 'I 2/a'
_cod_database_code 7100953

loop_
_symmetry_equiv_pos_as_xyz
'x, y, z'
'x+1/2, -y, z'
'x+1/2, y+1/2, z+1/2'
'x+1, -y+1/2, z+1/2'
'-x, -y, -z'
'-x-1/2, y, -z'
'-x+1/2, -y+1/2, -z+1/2'
'-x, y+1/2, -z+1/2'

loop_
_atom_site_label
_atom_site_type_symbol
_atom_site_fract_x
_atom_site_fract_y
_atom_site_fract_z
_atom_site_U_iso_or_equiv
_atom_site_adp_type
_atom_site_occupancy
_atom_site_symmetry_multiplicity
_atom_site_calc_flag
_atom_site_refinement_flags
_atom_site_disorder_assembly
_atom_site_disorder_group
Cu1 Cu 0.30386(3) 0.22133(6) 0.27157(3) 0.02364(18) Uani 1 1 d . . .
N2 N 0.32458(17) 0.3494(4) 0.2196(2) 0.0210(11) Uani 1 1 d . . .
C3 C 0.3900(2) 0.3674(5) 0.2222(3) 0.0252(14) Uani 1 1 d . . .
C4 C 0.4153(3) 0.2980(6) 0.1813(3) 0.0393(17) Uani 1 1 d . . .
C5 C 0.3783(3) 0.2130(7) 0.1337(3) 0.052(2) Uani 1 1 d . . .
H5A H 0.3565 0.1494 0.1526 0.079 Uiso 1 1 calc R . .
H5B H 0.4056 0.1689 0.1121 0.079 Uiso 1 1 calc R . .
H5C H 0.3485 0.2648 0.1048 0.079 Uiso 1 1 calc R . .
C6 C 0.4791(3) 0.3082(8) 0.1871(4) 0.060(3) Uani 1 1 d . . .
H6A H 0.4977 0.2670 0.1586 0.072 Uiso 1 1 calc R . .
C7 C 0.5140(3) 0.3766(8) 0.2333(4) 0.067(3) Uani 1 1 d . . .
H7A H 0.5572 0.3792 0.2374 0.081 Uiso 1 1 calc R . .
C8 C 0.4896(3) 0.4414(7) 0.2736(4) 0.054(2) Uani 1 1 d . . .
H8A H 0.5156 0.4896 0.3050 0.065 Uiso 1 1 calc R . .
C9 C 0.4250(3) 0.4378(6) 0.2693(3) 0.0381(16) Uani 1 1 d . . .
C10 C 0.3983(3) 0.5002(6) 0.3156(3) 0.0543(19) Uani 1 1 d . . .
H10A H 0.3565 0.5294 0.2969 0.081 Uiso 1 1 calc R . .
H10B H 0.4236 0.5741 0.3327 0.081 Uiso 1 1 calc R . .
H10C H 0.3969 0.4387 0.3480 0.081 Uiso 1 1 calc R . .
C11 C 0.2840(2) 0.4153(5) 0.1794(2) 0.0226(13) Uani 1 1 d . . .
C12 C 0.3045(2) 0.5172(5) 0.1413(2) 0.0223(13) Uani 1 1 d . . .
C13 C 0.3303(3) 0.6298(6) 0.1694(3) 0.0359(16) Uani 1 1 d . . .
H13A H 0.3349 0.6410 0.2118 0.043 Uiso 1 1 calc R . .
C14 C 0.3493(2) 0.7258(6) 0.1352(3) 0.0405(17) Uani 1 1 d . . .
H14A H 0.3658 0.8035 0.1542 0.049 Uiso 1 1 calc R . .
C15 C 0.3445(2) 0.7094(6) 0.0753(3) 0.0403(17) Uani 1 1 d . . .
H15A H 0.3591 0.7743 0.0527 0.048 Uiso 1 1 calc R . .
C16 C 0.3186(2) 0.5989(6) 0.0465(3) 0.0348(16) Uani 1 1 d . . .
H16A H 0.3148 0.5877 0.0042 0.042 Uiso 1 1 calc R . .
C17 C 0.2985(2) 0.5058(6) 0.0799(3) 0.0301(14) Uani 1 1 d . . .
H17 H 0.2797 0.4309 0.0598 0.036 Uiso 1 1 calc R . .
N18 N 0.22460(18) 0.3913(4) 0.1738(2) 0.0227(11) Uani 1 1 d . . .
C19 C 0.1785(2) 0.4574(5) 0.1290(2) 0.0221(13) Uani 1 1 d . . .
C20 C 0.1499(2) 0.3904(5) 0.0770(2) 0.0278(14) Uani 1 1 d . . .
C21 C 0.1699(3) 0.2560(6) 0.0653(3) 0.0454(18) Uani 1 1 d . . .
H21A H 0.1666 0.2001 0.0992 0.068 Uiso 1 1 calc R . .
H21B H 0.2127 0.2578 0.0615 0.068 Uiso 1 1 calc R . .
H21C H 0.1435 0.2230 0.0277 0.068 Uiso 1 1 calc R . .
C22 C 0.0993(3) 0.4449(7) 0.0361(3) 0.0407(18) Uani 1 1 d . . .
H22A H 0.0781 0.3980 0.0016 0.049 Uiso 1 1 calc R . .
C23 C 0.0807(3) 0.5674(8) 0.0466(3) 0.0407(18) Uani 1 1 d . . .
H23A H 0.0476 0.6061 0.0181 0.049 Uiso 1 1 calc R . .
C24 C 0.1092(2) 0.6336(6) 0.0973(3) 0.0343(16) Uani 1 1 d . . .
H24A H 0.0952 0.7175 0.1037 0.041 Uiso 1 1 calc R . .
C25 C 0.1588(2) 0.5805(5) 0.1405(3) 0.0300(14) Uani 1 1 d . . .
C26 C 0.1857(3) 0.6503(6) 0.1976(3) 0.0445(18) Uani 1 1 d . . .
H26A H 0.1937 0.5897 0.2316 0.067 Uiso 1 1 calc R . .
H26B H 0.1568 0.7163 0.2045 0.067 Uiso 1 1 calc R . .
H26C H 0.2243 0.6910 0.1945 0.067 Uiso 1 1 calc R . .
N27 N 0.3936(2) 0.1582(5) 0.3005(2) 0.0371(14) Uani 1 1 d . . .
C28 C 0.4431(2) 0.1448(6) 0.3281(3) 0.0296(15) Uani 1 1 d . . .
C29 C 0.5059(2) 0.1301(6) 0.3627(3) 0.0356(16) Uani 1 1 d . . .
H29A H 0.5336 0.1303 0.3350 0.053 Uiso 1 1 calc R . .
H29B H 0.5101 0.0486 0.3849 0.053 Uiso 1 1 calc R . .
H29C H 0.5166 0.2013 0.3915 0.053 Uiso 1 1 calc R . .
Sb30 Sb 0.5000 0.5000 0.5000 0.02056(13) Uani 1 2 d S . .
F31 F 0.41805(17) 0.5319(4) 0.4851(4) 0.133(3) Uani 1 1 d . . .
F32 F 0.4829(3) 0.3724(4) 0.4422(2) 0.1020(19) Uani 1 1 d . . .
F33 F 0.5037(2) 0.6236(4) 0.4437(2) 0.0851(16) Uani 1 1 d . . .
C34 C 0.2251(14) -0.083(3) 0.0781(13) 0.150(14) Uani 0.50 1 d P . .
Cl35 Cl 0.25369(16) -0.0053(4) 0.1488(2) 0.0770(12) Uani 0.55 1 d P . .
Cl36 Cl 0.2435(3) -0.0405(5) 0.0426(3) 0.0672(18) Uani 0.45 1 d P . .
C37 C 0.2243(7) 0.0168(12) -0.0347(6) 0.101(5) Uani 0.80 1 d P . .

loop_
_atom_site_aniso_label
_atom_site_aniso_U_11
_atom_site_aniso_U_22
_atom_site_aniso_U_33
_atom_site_aniso_U_23
_atom_site_aniso_U_13
_atom_site_aniso_U_12
Cu1 0.0106(3) 0.0286(4) 0.0312(4) 0.0007(4) 0.0038(3) 0.0029(3)
N2 0.006(2) 0.031(3) 0.023(3) 0.002(2) -0.0013(19) 0.0019(19)
C3 0.012(3) 0.033(4) 0.028(4) 0.007(3) 0.000(3) -0.003(2)
C4 0.016(3) 0.059(5) 0.045(4) 0.022(4) 0.010(3) 0.014(3)
C5 0.039(4) 0.082(6) 0.036(4) -0.002(4) 0.008(3) 0.038(4)
C6 0.031(4) 0.095(7) 0.068(6) 0.052(5) 0.038(4) 0.035(4)
C7 0.019(4) 0.085(7) 0.095(7) 0.057(6) 0.009(4) 0.007(4)
C8 0.036(4) 0.047(4) 0.064(5) 0.033(4) -0.020(4) -0.017(4)
C9 0.027(3) 0.040(4) 0.039(4) 0.015(4) -0.011(3) -0.013(3)
C10 0.072(5) 0.032(4) 0.043(4) -0.002(4) -0.017(4) -0.013(4)
C11 0.016(3) 0.022(3) 0.027(3) -0.018(3) 0.000(2) -0.001(2)
C12 0.008(2) 0.023(3) 0.033(3) -0.001(3) -0.001(2) 0.000(2)
C13 0.030(3) 0.033(4) 0.040(4) -0.008(3) -0.002(3) 0.004(3)
C14 0.023(3) 0.017(3) 0.073(5) 0.003(4) -0.005(3) -0.005(3)
C15 0.014(3) 0.038(4) 0.066(5) 0.021(4) 0.004(3) 0.008(3)
C16 0.020(3) 0.039(4) 0.048(4) 0.003(4) 0.014(3) 0.001(3)
C17 0.017(3) 0.028(3) 0.045(4) -0.011(4) 0.009(3) 0.000(3)
N18 0.013(2) 0.023(3) 0.030(3) -0.001(2) 0.002(2) 0.002(2)
C19 0.011(3) 0.028(3) 0.027(3) 0.002(3) 0.003(2) 0.000(2)
C20 0.018(3) 0.032(3) 0.032(3) 0.001(3) 0.003(3) -0.010(3)
C21 0.054(4) 0.038(4) 0.046(4) -0.013(3) 0.013(3) -0.011(3)
C22 0.027(4) 0.071(5) 0.023(4) 0.008(4) 0.006(3) -0.016(4)
C23 0.019(3) 0.071(5) 0.031(4) 0.024(4) 0.001(3) 0.013(4)
C24 0.020(3) 0.033(4) 0.050(5) 0.011(3) 0.010(3) 0.010(3)
C25 0.019(3) 0.033(4) 0.038(4) 0.001(3) 0.008(3) 0.007(3)
C26 0.036(4) 0.035(4) 0.060(5) -0.018(4) 0.005(4) 0.010(3)
N27 0.017(3) 0.042(3) 0.053(4) 0.013(3) 0.011(3) 0.007(2)
C28 0.019(3) 0.031(4) 0.039(4) 0.004(3) 0.008(3) 0.005(3)
C29 0.018(3) 0.046(4) 0.040(4) -0.002(3) 0.000(3) -0.001(3)
Sb30 0.0150(2) 0.0195(3) 0.0257(3) -0.0017(3) 0.0016(3) 0.0008(3)
F31 0.020(2) 0.056(3) 0.317(9) 0.027(4) 0.029(4) 0.009(2)
F32 0.181(5) 0.053(3) 0.056(3) -0.023(3) -0.006(4) 0.017(4)
F33 0.121(4) 0.065(3) 0.068(3) 0.025(3) 0.018(3) -0.016(3)
C34 0.14(3) 0.13(2) 0.13(3) 0.03(2) -0.07(2) 0.003(19)
Cl35 0.057(2) 0.071(3) 0.107(3) 0.034(3) 0.028(2) 0.016(2)
Cl36 0.060(4) 0.035(3) 0.088(5) -0.008(3) -0.020(3) 0.022(3)
C37 0.110(13) 0.101(11) 0.099(11) 0.067(9) 0.035(9) 0.040(9)

loop_
_geom_bond_atom_site_label_1
_geom_bond_atom_site_label_2
_geom_bond_distance
_geom_bond_site_symmetry_2
_geom_bond_publ_flag
Cu1 N2 1.906(4) . ?
Cu1 N18 1.918(5) 7 ?
Cu1 N27 2.070(5) . ?
Cu1 Cu1 2.4547(13) 7 ?
N2 C11 1.319(6) . ?
N2 C3 1.465(6) . ?
C3 C9 1.379(8) . ?
C3 C4 1.395(8) . ?
C4 C6 1.407(8) . ?
C4 C5 1.490(8) . ?
C6 C7 1.352(11) . ?
C7 C8 1.349(10) . ?
C8 C9 1.427(9) . ?
C9 C10 1.476(9) . ?
C11 N18 1.329(6) . ?
C11 C12 1.507(7) . ?
C12 C17 1.373(7) . ?
C12 C13 1.394(7) . ?
C13 C14 1.392(8) . ?
C14 C15 1.347(8) . ?
C15 C16 1.382(8) . ?
C16 C17 1.368(8) . ?
N18 C19 1.443(6) . ?
N18 Cu1 1.919(5) 7 ?
C19 C20 1.391(7) . ?
C19 C25 1.399(7) . ?
C20 C22 1.404(8) . ?
C20 C21 1.512(8) . ?
C22 C23 1.379(9) . ?
C23 C24 1.363(8) . ?
C24 C25 1.410(7) . ?
C25 C26 1.484(7) . ?
N27 C28 1.146(7) . ?
C28 C29 1.450(7) . ?
Sb30 F31 1.817(4) . ?
Sb30 F31 1.817(4) 5_666 ?
Sb30 F33 1.828(4) 5_666 ?
Sb30 F33 1.828(4) . ?
Sb30 F32 1.842(4) 5_666 ?
Sb30 F32 1.842(4) . ?
C5 H5A 0.9800 . ?
C5 H5B 0.9800 . ?
C5 H5C 0.9800 . ?
C6 H6A 0.9500 . ?
C7 H7A 0.9500 . ?
C8 H8A 0.9500 . ?
C10 H10A 0.9800 . ?
C10 H10B 0.9800 . ?
C10 H10C 0.9800 . ?
C13 H13A 0.9500 . ?
C14 H14A 0.9500 . ?
C15 H15A 0.9500 . ?
C16 H16A 0.9500 . ?
C17 H17 0.9500 . ?
C21 H21A 0.9800 . ?
C21 H21B 0.9800 . ?
C21 H21C 0.9800 . ?
C22 H22A 0.9500 . ?
C23 H23A 0.9500 . ?
C24 H24A 0.9500 . ?
C26 H26A 0.9800 . ?
C26 H26B 0.9800 . ?
C26 H26C 0.9800 . ?
C29 H29A 0.9800 . ?
C29 H29B 0.9800 . ?
C29 H29C 0.9800 . ?
